data_4503273
loop_
_publ_author_name
'Fri\<s\<ci\'c, Tomislav'
'Trask, Andrew V.'
'Motherwell, W. D. S.'
'Jones, W.'

_publ_section_title
;
 Guest-Directed Assembly of Caffeine and Succinic Acid into Topologically
 Different Heteromolecular Host Networks upon Grinding
;
_journal_issue 5
_journal_name_full 'Crystal Growth &amp; Design'
_journal_page_first 1605
_journal_paper_doi 10.1021/cg700929e
_journal_volume 8
_journal_year 2008
_chemical_formula_moiety '4(C8 H10 N4 O2) (C4 H6 O4) 2(C1 H1 Br3)'
_chemical_formula_sum 'C38 H48 Br6 N16 O12'
_chemical_formula_weight 1400.5
_chemical_name_common 2.(CHBr3)2
_chemical_name_systematic
;
 caffeine-succinic acid-bromoform 4/1/2
;
_space_group_IT_number 14
_symmetry_cell_setting monoclinic
_symmetry_space_group_name_Hall '-P 2ybc'
_symmetry_space_group_name_H-M 'P 1 21/c 1'
_atom_sites_solution_hydrogens geom
_atom_sites_solution_primary direct
_atom_sites_solution_secondary difmap
_audit_creation_method SHELXL-97
_cell_angle_alpha 90.00
_cell_angle_beta 104.9510(10)
_cell_angle_gamma 90.00
_cell_formula_units_Z 2
_cell_length_a 12.0064(4)
_cell_length_b 33.4489(8)
_cell_length_c 6.5490(2)
_cell_measurement_reflns_used 57089
_cell_measurement_temperature 120(2)
_cell_measurement_theta_max 27.48
_cell_measurement_theta_min 1.00
_cell_volume 2541.05(13)
_computing_cell_refinement 'HKL Scalepack (Otwinowski & Minor 1997)'
_computing_data_collection 'Collect (Nonius B.V. 1998)'
_computing_data_reduction
;
 HKL Denzo and Scalepack (Otwinowski & Minor 1997)
;
_computing_publication_material 'SHELXL-97 (Sheldrick 1997)'
_computing_structure_refinement 'SHELXL-97 (Sheldrick 1997)'
_computing_structure_solution 'SIR-92 (Altomare et al. 1994)'
_diffrn_ambient_temperature 120(2)
_diffrn_measured_fraction_theta_full 0.909
_diffrn_measured_fraction_theta_max 0.909
_diffrn_measurement_device_type 'Nonius Kappa CCD'
_diffrn_measurement_method 'Thin slice \w and \f scans'
_diffrn_radiation_source 'fine-focus sealed tube'
_diffrn_radiation_type MoK\a
_diffrn_radiation_wavelength 0.71073
_diffrn_reflns_av_R_equivalents 0.0376
_diffrn_reflns_av_sigmaI/netI 0.0489
_diffrn_reflns_limit_h_max 15
_diffrn_reflns_limit_h_min -15
_diffrn_reflns_limit_k_max 26
_diffrn_reflns_limit_k_min -43
_diffrn_reflns_limit_l_max 8
_diffrn_reflns_limit_l_min -8
_diffrn_reflns_number 8914
_diffrn_reflns_theta_full 27.46
_diffrn_reflns_theta_max 27.46
_diffrn_reflns_theta_min 1.76
_exptl_absorpt_coefficient_mu 4.815
_exptl_absorpt_correction_T_max 0.335
_exptl_absorpt_correction_T_min 0.264
_exptl_absorpt_correction_type multi-scan
_exptl_absorpt_process_details
;
multi-scan from symmetry-related measurements 
 Sortav (Blessing 1995)
;
_exptl_crystal_colour colourless
_exptl_crystal_density_diffrn 1.830
_exptl_crystal_density_method 'not measured'
_exptl_crystal_description prism
_exptl_crystal_F_000 1388
_exptl_crystal_size_max 0.28
_exptl_crystal_size_mid 0.25
_exptl_crystal_size_min 0.23
_refine_diff_density_max 1.898
_refine_diff_density_min -1.514
_refine_diff_density_rms 0.215
_refine_ls_extinction_method none
_refine_ls_goodness_of_fit_ref 1.092
_refine_ls_hydrogen_treatment constr
_refine_ls_matrix_type full
_refine_ls_number_parameters 366
_refine_ls_number_reflns 5299
_refine_ls_number_restraints 18
_refine_ls_restrained_S_all 1.090
_refine_ls_R_factor_all 0.1359
_refine_ls_R_factor_gt 0.1233
_refine_ls_shift/su_max 0.009
_refine_ls_shift/su_mean 0.000
_refine_ls_structure_factor_coef Fsqd
_refine_ls_weighting_details 'calc w=1/[\s^2^(Fo^2^)+(0.0792P)^2^+86.9280P] where P=(Fo^2^+2Fc^2^)/3'
_refine_ls_weighting_scheme calc
_refine_ls_wR_factor_gt 0.3147
_refine_ls_wR_factor_ref 0.3218
_reflns_number_gt 4439
_reflns_number_total 5299
_reflns_threshold_expression >2sigma(I)
_cod_data_source_file cg700929e-file003.cif
_cod_data_source_block 2.(CHBr3)2
_cod_original_sg_symbol_H-M P21/c
_cod_database_code 4503273

loop_
_symmetry_equiv_pos_as_xyz
'x, y, z'
'-x, y+1/2, -z+1/2'
'-x, -y, -z'
'x, -y-1/2, z-1/2'

loop_
_atom_site_label
_atom_site_type_symbol
_atom_site_fract_x
_atom_site_fract_y
_atom_site_fract_z
_atom_site_U_iso_or_equiv
_atom_site_adp_type
_atom_site_occupancy
_atom_site_symmetry_multiplicity
_atom_site_calc_flag
_atom_site_refinement_flags
_atom_site_disorder_assembly
_atom_site_disorder_group
O1 O 0.8601(6) -0.0113(2) 1.4059(13) 0.0288(17) Uani 1 1 d . A 1
O2 O 0.1935(6) -0.0336(2) 1.0908(15) 0.0312(18) Uani 1 1 d . B 1
O3 O 0.2418(6) 0.0311(2) 1.1295(13) 0.0282(17) Uani 1 1 d . B 1
H3O H 0.3093 0.0221 1.1562 0.042 Uiso 1 1 calc R B 1
O6 O 0.7161(7) 0.1161(2) 1.4062(15) 0.0328(19) Uani 1 1 d . A 1
O7 O 0.5705(7) 0.3711(2) 1.3558(14) 0.0342(19) Uani 1 1 d . C 1
O8 O 0.9030(7) 0.2968(2) 1.4943(13) 0.0298(17) Uani 1 1 d . C 1
N2 N 0.6070(7) -0.0384(3) 1.2809(15) 0.0226(18) Uani 1 1 d . A 1
N3 N 0.4639(7) 0.0060(3) 1.2360(14) 0.0238(18) Uani 1 1 d . A 1
N4 N 0.7451(8) 0.2229(3) 1.4410(15) 0.0266(19) Uani 1 1 d . C 1
N6 N 0.7871(7) 0.0524(3) 1.4062(15) 0.0214(17) Uani 1 1 d . A 1
N7 N 0.5854(7) 0.0657(3) 1.3208(15) 0.0229(18) Uani 1 1 d . A 1
N8 N 0.5530(9) 0.2308(3) 1.3742(16) 0.029(2) Uani 1 1 d . C 1
N9 N 0.7358(8) 0.3337(3) 1.4258(15) 0.0246(19) Uani 1 1 d . C 1
N10 N 0.5529(9) 0.3034(3) 1.3686(17) 0.033(2) Uani 1 1 d . C 1
C4 C 0.6973(9) 0.0803(3) 1.3785(18) 0.025(2) Uani 1 1 d . A 1
C18 C 0.0428(8) 0.0166(3) 1.0335(19) 0.027(2) Uani 1 1 d . . 1
H18A H 0.0284 0.0302 1.1585 0.032 Uiso 1 1 calc R . 1
H18B H 0.0320 0.0365 0.9180 0.032 Uiso 1 1 calc R . 1
C17 C 0.1679(8) 0.0013(3) 1.0881(17) 0.023(2) Uani 1 1 d . B 1
C10 C 0.7245(10) 0.2638(3) 1.4350(17) 0.025(2) Uani 1 1 d . C 1
C2 C 0.6582(8) -0.0013(3) 1.3207(17) 0.023(2) Uani 1 1 d . A 1
C15 C 0.8013(11) 0.3713(4) 1.441(2) 0.035(3) Uani 1 1 d . C 1
H15A H 0.8823 0.3664 1.5129 0.053 Uiso 1 1 calc R C 1
H15B H 0.7692 0.3910 1.5205 0.053 Uiso 1 1 calc R C 1
H15C H 0.7958 0.3816 1.2982 0.053 Uiso 1 1 calc R C 1
C1 C 0.4934(8) -0.0324(3) 1.2326(18) 0.024(2) Uani 1 1 d . A 1
H1 H 0.4387 -0.0535 1.1990 0.029 Uiso 1 1 calc R A 1
C13 C 0.6062(10) 0.2662(3) 1.3922(19) 0.029(2) Uani 1 1 d . C 1
C3 C 0.7749(8) 0.0109(3) 1.3796(17) 0.022(2) Uani 1 1 d . A 1
C6 C 0.6690(10) -0.0761(3) 1.291(2) 0.030(2) Uani 1 1 d . A 1
H6A H 0.6138 -0.0983 1.2612 0.046 Uiso 1 1 calc R A 1
H6B H 0.7205 -0.0795 1.4331 0.046 Uiso 1 1 calc R A 1
H6C H 0.7145 -0.0760 1.1868 0.046 Uiso 1 1 calc R A 1
C9 C 0.6398(11) 0.2056(4) 1.4041(19) 0.031(2) Uani 1 1 d . C 1
H9 H 0.6294 0.1774 1.4001 0.037 Uiso 1 1 calc R C 1
C8 C 0.4915(9) 0.0950(3) 1.296(2) 0.030(2) Uani 1 1 d . A 1
H8A H 0.4984 0.1090 1.4297 0.045 Uiso 1 1 calc R A 1
H8B H 0.4172 0.0811 1.2546 0.045 Uiso 1 1 calc R A 1
H8C H 0.4963 0.1143 1.1859 0.045 Uiso 1 1 calc R A 1
C12 C 0.6151(10) 0.3380(4) 1.3820(19) 0.030(2) Uani 1 1 d . C 1
C5 C 0.5672(8) 0.0255(3) 1.2930(16) 0.021(2) Uani 1 1 d . A 1
C7 C 0.9041(9) 0.0690(3) 1.4693(19) 0.029(2) Uani 1 1 d . A 1
H7A H 0.9174 0.0856 1.3547 0.043 Uiso 1 1 calc R A 1
H7B H 0.9602 0.0471 1.4985 0.043 Uiso 1 1 calc R A 1
H7C H 0.9127 0.0853 1.5967 0.043 Uiso 1 1 calc R A 1
C14 C 0.8560(10) 0.2038(3) 1.481(2) 0.032(3) Uani 1 1 d . C 1
H14A H 0.8461 0.1748 1.4837 0.048 Uiso 1 1 calc R C 1
H14B H 0.9041 0.2127 1.6185 0.048 Uiso 1 1 calc R C 1
H14C H 0.8932 0.2110 1.3699 0.048 Uiso 1 1 calc R C 1
C16 C 0.4288(11) 0.3060(5) 1.322(3) 0.051(4) Uani 1 1 d . C 1
H16A H 0.3977 0.2804 1.3557 0.076 Uiso 1 1 calc R C 1
H16B H 0.3975 0.3119 1.1714 0.076 Uiso 1 1 calc R C 1
H16C H 0.4071 0.3273 1.4068 0.076 Uiso 1 1 calc R C 1
C11 C 0.7953(10) 0.2975(3) 1.4539(17) 0.028(2) Uani 1 1 d . C 1
Br1 Br 0.13202(17) 0.16301(5) 1.5462(3) 0.0433(5) Uani 0.95 1 d P D 2
Br2A Br 0.15506(15) 0.12180(5) 1.1263(3) 0.0523(5) Uani 0.95 1 d P D 2
Br3A Br 0.2917(3) 0.20013(9) 1.2697(5) 0.0614(8) Uani 0.63 1 d P D 2
C19 C 0.1420(19) 0.1727(5) 1.260(3) 0.063(5) Uani 0.95 1 d P D 2
H19 H 0.0747 0.1885 1.1770 0.075 Uiso 0.95 1 calc PR D 2
Br1B Br 0.2140(6) 0.21616(19) 1.2213(11) 0.0681(16) Uani 0.32 1 d P E 3
Br1C Br 0.1551(15) 0.1220(5) 2.005(3) 0.015(3) Uani 0.05 1 d PDU F 4
Br2C Br 0.125(4) 0.1693(12) 1.588(3) 0.0433(5) Uani 0.05 1 d PD F 4
Br3C Br 0.294(2) 0.1998(7) 2.001(5) 0.051(7) Uani 0.05 1 d PDU F 4
C20 C 0.151(2) 0.1739(7) 1.886(4) 0.063(5) Uani 0.05 1 d PD F 4
H20 H 0.0869 0.1898 1.9189 0.075 Uiso 0.05 1 calc PR F 4

loop_
_atom_site_aniso_label
_atom_site_aniso_U_11
_atom_site_aniso_U_22
_atom_site_aniso_U_33
_atom_site_aniso_U_23
_atom_site_aniso_U_13
_atom_site_aniso_U_12
O1 0.016(3) 0.018(4) 0.048(5) -0.001(3) 0.000(3) 0.004(3)
O2 0.018(3) 0.016(4) 0.059(5) 0.004(4) 0.009(4) 0.002(3)
O3 0.012(3) 0.022(4) 0.046(5) -0.007(3) 0.000(3) 0.001(3)
O6 0.022(4) 0.020(4) 0.055(5) 0.006(4) 0.008(4) 0.001(3)
O7 0.032(4) 0.024(4) 0.044(5) 0.003(4) 0.007(4) 0.002(3)
O8 0.024(4) 0.028(4) 0.037(4) -0.002(3) 0.009(3) 0.002(3)
N2 0.013(4) 0.019(4) 0.034(5) 0.006(4) 0.004(3) 0.002(3)
N3 0.018(4) 0.022(5) 0.030(5) 0.004(4) 0.003(3) 0.000(3)
N4 0.028(5) 0.023(5) 0.028(5) 0.000(4) 0.006(4) 0.003(4)
N6 0.013(4) 0.016(4) 0.035(5) -0.002(4) 0.008(3) -0.003(3)
N7 0.014(4) 0.017(4) 0.039(5) 0.003(4) 0.008(3) 0.006(3)
N8 0.033(5) 0.019(5) 0.032(5) -0.002(4) 0.003(4) -0.002(4)
N9 0.027(4) 0.014(4) 0.030(5) 0.006(3) 0.003(4) -0.001(3)
N10 0.027(5) 0.027(5) 0.042(6) -0.002(4) 0.003(4) 0.008(4)
C4 0.020(5) 0.023(5) 0.032(6) -0.006(4) 0.008(4) -0.006(4)
C18 0.012(4) 0.027(6) 0.042(6) -0.003(5) 0.008(4) -0.001(4)
C17 0.015(4) 0.027(5) 0.028(5) -0.002(4) 0.003(4) 0.002(4)
C10 0.032(5) 0.015(5) 0.029(5) 0.002(4) 0.009(4) 0.003(4)
C2 0.016(4) 0.018(5) 0.030(5) 0.002(4) 0.000(4) 0.002(4)
C15 0.041(7) 0.019(5) 0.048(7) -0.001(5) 0.014(6) -0.010(5)
C1 0.013(4) 0.022(5) 0.035(6) -0.002(4) 0.001(4) -0.002(4)
C13 0.036(6) 0.019(5) 0.033(6) -0.001(4) 0.009(5) 0.003(4)
C3 0.015(4) 0.015(5) 0.032(5) 0.007(4) -0.001(4) 0.001(4)
C6 0.029(5) 0.017(5) 0.044(7) -0.005(5) 0.007(5) 0.008(4)
C9 0.039(6) 0.022(6) 0.033(6) 0.004(5) 0.010(5) -0.001(5)
C8 0.019(5) 0.023(6) 0.048(7) 0.004(5) 0.010(5) 0.010(4)
C12 0.031(6) 0.026(6) 0.032(6) -0.003(5) 0.003(5) 0.007(5)
C5 0.013(4) 0.024(5) 0.026(5) 0.000(4) 0.002(4) 0.003(4)
C7 0.014(4) 0.027(6) 0.042(6) 0.002(5) 0.002(4) 0.000(4)
C14 0.034(6) 0.020(5) 0.040(6) 0.002(5) 0.006(5) 0.011(5)
C16 0.024(6) 0.040(8) 0.079(11) -0.008(7) -0.002(7) 0.001(5)
C11 0.036(6) 0.023(5) 0.023(5) 0.002(4) 0.005(4) 0.007(5)
Br1 0.0234(6) 0.0440(10) 0.0613(10) -0.0038(7) 0.0087(7) 0.0038(6)
Br2A 0.0475(9) 0.0393(9) 0.0683(13) -0.0138(8) 0.0117(8) 0.0079(7)
Br3A 0.077(2) 0.0460(15) 0.0687(18) -0.0067(13) 0.0316(16) -0.0213(15)
C19 0.095(14) 0.028(8) 0.054(10) -0.012(7) 0.000(10) 0.014(8)
Br1B 0.075(4) 0.045(3) 0.083(4) 0.007(3) 0.017(3) -0.028(3)
Br1C 0.014(4) 0.015(4) 0.015(4) 0.0000(10) 0.0032(13) -0.0002(10)
Br2C 0.0234(6) 0.0440(10) 0.0613(10) -0.0038(7) 0.0087(7) 0.0038(6)
Br3C 0.051(7) 0.051(7) 0.051(7) 0.0000(10) 0.013(2) -0.0002(10)
C20 0.095(14) 0.028(8) 0.054(10) -0.012(7) 0.000(10) 0.014(8)

loop_
_atom_type_symbol
_atom_type_description
_atom_type_scat_dispersion_real
_atom_type_scat_dispersion_imag
_atom_type_scat_source
C C 0.0033 0.0016 'International Tables Vol C Tables 4.2.6.8 and 6.1.1.4'
H H 0.0000 0.0000 'International Tables Vol C Tables 4.2.6.8 and 6.1.1.4'
Br Br -0.2901 2.4595 'International Tables Vol C Tables 4.2.6.8 and 6.1.1.4'
N N 0.0061 0.0033 'International Tables Vol C Tables 4.2.6.8 and 6.1.1.4'
O O 0.0106 0.0060 'International Tables Vol C Tables 4.2.6.8 and 6.1.1.4'

loop_
_geom_angle_atom_site_label_1
_geom_angle_atom_site_label_2
_geom_angle_atom_site_label_3
_geom_angle
_geom_angle_site_symmetry_1
C1 N2 C2 106.8(9) .
C1 N2 C6 128.4(9) .
C2 N2 C6 124.9(9) .
C1 N3 C5 103.8(8) .
C9 N4 C10 105.3(9) .
C9 N4 C14 128.4(10) .
C10 N4 C14 126.3(10) .
C4 N6 C3 126.2(8) .
C4 N6 C7 115.7(8) .
C3 N6 C7 118.1(8) .
C5 N7 C4 119.5(8) .
C5 N7 C8 123.2(9) .
C4 N7 C8 117.3(9) .
C9 N8 C13 102.3(10) .
C11 N9 C12 125.5(10) .
C11 N9 C15 119.2(10) .
C12 N9 C15 115.3(9) .
C12 N10 C13 121.5(10) .
C12 N10 C16 118.7(10) .
C13 N10 C16 119.8(11) .
O6 C4 N7 120.8(10) .
O6 C4 N6 121.8(9) .
N7 C4 N6 117.4(9) .
C18 C18 C17 112.1(11) 3_557
O2 C17 O3 125.0(9) .
O2 C17 C18 123.7(9) .
O3 C17 C18 111.2(9) .
C13 C10 N4 103.3(9) .
C13 C10 C11 122.9(10) .
N4 C10 C11 133.7(11) .
N2 C2 C5 105.0(9) .
N2 C2 C3 132.3(9) .
C5 C2 C3 122.8(10) .
N2 C1 N3 113.6(9) .
N8 C13 C10 114.3(10) .
N8 C13 N10 126.0(11) .
C10 C13 N10 119.7(10) .
O1 C3 N6 121.3(9) .
O1 C3 C2 126.2(10) .
N6 C3 C2 112.5(9) .
N8 C9 N4 114.8(11) .
O7 C12 N10 123.1(11) .
O7 C12 N9 120.8(11) .
N10 C12 N9 116.2(10) .
N3 C5 N7 127.5(9) .
N3 C5 C2 110.9(9) .
N7 C5 C2 121.6(9) .
O8 C11 N9 120.7(10) .
O8 C11 C10 125.2(10) .
N9 C11 C10 114.1(10) .
Br2A C19 Br1 108.8(9) .
Br2A C19 Br3A 104.0(10) .
Br1 C19 Br3A 108.9(9) .
Br1C C20 Br2C 109.1(8) .
Br1C C20 Br3C 109.1(8) .
Br2C C20 Br3C 109.5(8) .

loop_
_geom_bond_atom_site_label_1
_geom_bond_atom_site_label_2
_geom_bond_distance
_geom_bond_site_symmetry_2
O1 C3 1.239(12) .
O2 C17 1.205(13) .
O3 C17 1.317(13) .
O6 C4 1.225(13) .
O7 C12 1.223(14) .
O8 C11 1.251(14) .
N2 C1 1.333(12) .
N2 C2 1.381(14) .
N2 C6 1.457(13) .
N3 C1 1.334(14) .
N3 C5 1.366(13) .
N4 C9 1.354(15) .
N4 C10 1.390(14) .
N4 C14 1.437(14) .
N6 C4 1.401(14) .
N6 C3 1.402(13) .
N6 C7 1.466(13) .
N7 C5 1.368(14) .
N7 C4 1.387(13) .
N7 C8 1.470(12) .
N8 C9 1.316(16) .
N8 C13 1.334(15) .
N9 C11 1.394(14) .
N9 C12 1.411(14) .
N9 C15 1.475(14) .
N10 C12 1.368(16) .
N10 C13 1.390(15) .
N10 C16 1.443(16) .
C18 C18 1.50(2) 3_557
C18 C17 1.538(13) .
C10 C13 1.377(16) .
C10 C11 1.397(16) .
C2 C5 1.388(14) .
C2 C3 1.414(14) .
Br1 C19 1.94(2) .
Br2A C19 1.937(15) .
Br3A C19 2.00(2) .
Br1C C20 1.900(10) .
Br2C C20 1.900(10) .
Br3C C20 1.900(10) .
